data_1546638
loop_
_publ_author_name
'Kavitha, T.'
'Anandkumar, Devaraj'
'Rajakumar, Perumal'
'Bargavi, Srinivasan'
'Lakshmi, Srinivasakannan'

_publ_section_title
;
 (3<i>R</i>,5<i>S</i>,7<i>R</i>,8<i>R</i>,9<i>S</i>,10<i>S</i>,12<i>S</i>,13<i>R</i>,14<i>S</i>)-10,13-Dimethyl-17-[5-oxo-5-(prop-2-yn-1-yloxy)pentan-2-yl]hexadecahydro-1<i>H</i>-cyclopenta[<i>a</i>]phenanthrene-3,7,12-triyl
 triacetate
;
_journal_issue 3
_journal_name_full IUCrData
_journal_page_first x170436
_journal_paper_doi 10.1107/S2414314617004369
_journal_volume 2
_journal_year 2017
_chemical_formula_iupac 'C33 H48 O8'
_chemical_formula_moiety 'C33 H48 O8'
_chemical_formula_sum 'C33 H48 O8'
_chemical_formula_weight 572.71
_chemical_name_systematic
;(3<i>R</i>,5<i>S</i>,7<i>R</i>,8<i>R</i>,9<i>S</i>,10<i>S</i>,12<i>S</i>,13<i>R</i>,14<i>S</i>)-10,13-Dimethyl-17-[5-oxo-5-(prop-2-yn-1-yloxy)pentan-2-yl]hexadecahydro-1<i>H</i>-cyclopenta[<i>a]</i>phenanthrene-3,7,12-triyl
triacetate
;
_space_group_crystal_system orthorhombic
_space_group_IT_number 19
_space_group_name_Hall 'P 2ac 2ab'
_space_group_name_H-M_alt 'P 21 21 21'
_symmetry_space_group_name_Hall 'P 2ac 2ab'
_symmetry_space_group_name_H-M 'P 21 21 21'
_atom_sites_solution_hydrogens geom
_atom_sites_solution_primary direct
_atom_sites_solution_secondary difmap
_audit_creation_method SHELXL-2016/4
_cell_angle_alpha 90
_cell_angle_beta 90
_cell_angle_gamma 90
_cell_formula_units_Z 4
_cell_length_a 9.7437(3)
_cell_length_b 12.2437(3)
_cell_length_c 26.8215(10)
_cell_measurement_reflns_used 5634
_cell_measurement_temperature 296(2)
_cell_measurement_theta_max 24.995
_cell_measurement_theta_min 2.584
_cell_volume 3199.78(17)
_computing_cell_refinement
;
APEX2 (Bruker, 2008)
;
_computing_data_collection
;
APEX2 (Bruker, 2008)
;
_computing_data_reduction
;
SAINT (Bruker, 2008)
;
_computing_molecular_graphics
;
ORTEP-3 for Windows (Farrugia, 2012) and PLATON (Spek, 2009)
;
_computing_publication_material
;
publCIF (Westrip, 2010)
;
_computing_structure_refinement
;
SHELXL2016 (Sheldrick, 2015)
;
_computing_structure_solution
;
SHELXS97 (Sheldrick, 2008)
;
_diffrn_ambient_temperature 296(2)
_diffrn_measured_fraction_theta_full 0.999
_diffrn_measured_fraction_theta_max 0.999
_diffrn_measurement_device_type 'Bruker SMART APEXII area-detector'
_diffrn_measurement_method '\w and \f scans'
_diffrn_radiation_type MoK\a
_diffrn_radiation_wavelength 0.71073
_diffrn_reflns_av_R_equivalents 0.0340
_diffrn_reflns_limit_h_max 11
_diffrn_reflns_limit_h_min -11
_diffrn_reflns_limit_k_max 14
_diffrn_reflns_limit_k_min -14
_diffrn_reflns_limit_l_max 25
_diffrn_reflns_limit_l_min -31
_diffrn_reflns_number 38159
_diffrn_reflns_theta_full 24.995
_diffrn_reflns_theta_max 24.995
_diffrn_reflns_theta_min 2.584
_exptl_absorpt_coefficient_mu 0.084
_exptl_absorpt_correction_T_max 0.856
_exptl_absorpt_correction_T_min 0.785
_exptl_absorpt_correction_type multi-scan
_exptl_absorpt_process_details
;
(<i>SADABS</i>; Bruker, 2008)
;
_exptl_crystal_colour colourless
_exptl_crystal_density_diffrn 1.189
_exptl_crystal_description block
_exptl_crystal_F_000 1240
_exptl_crystal_size_max 0.250
_exptl_crystal_size_mid 0.190
_exptl_crystal_size_min 0.130
_refine_diff_density_max 0.126
_refine_diff_density_min -0.115
_refine_ls_abs_structure_details
;
Flack <i>x</i> determined using 1758 quotients
[(<i>I</i>^+^)-(<i>I</i>^-^)]/[(<i>I</i>^+^)+(<i>I</i>^-^)]
(Parsons <i>et al.</i>,  2013)
;
_refine_ls_abs_structure_Flack 0.0(3)
_refine_ls_extinction_method none
_refine_ls_goodness_of_fit_ref 0.975
_refine_ls_hydrogen_treatment constr
_refine_ls_matrix_type full
_refine_ls_number_parameters 376
_refine_ls_number_reflns 5634
_refine_ls_number_restraints 0
_refine_ls_restrained_S_all 0.975
_refine_ls_R_factor_all 0.0480
_refine_ls_R_factor_gt 0.0349
_refine_ls_shift/su_max 0.000
_refine_ls_shift/su_mean 0.000
_refine_ls_structure_factor_coef Fsqd
_refine_ls_weighting_details 'w=1/[\s^2^(Fo^2^)+(0.0448P)^2^+0.4364P] where P=(Fo^2^+2Fc^2^)/3'
_refine_ls_weighting_scheme calc
_refine_ls_wR_factor_gt 0.0806
_refine_ls_wR_factor_ref 0.0890
_reflns_number_gt 4628
_reflns_number_total 5634
_reflns_threshold_expression 'I > 2\s(I)'
_cod_data_source_file su4135sup1.cif
_cod_data_source_block I
_cod_database_code 1546638
_shelx_space_group_comment
;
The symmetry employed for this shelxl refinement is uniquely defined
by the following loop, which should always be used as a source of
symmetry information in preference to the above space-group names.
They are only intended as comments.
;
_shelx_estimated_absorpt_t_min 0.979
_shelx_estimated_absorpt_t_max 0.989

loop_
_space_group_symop_operation_xyz
'x, y, z'
'-x+1/2, -y, z+1/2'
'x+1/2, -y+1/2, -z'
'-x, y+1/2, -z+1/2'

loop_
_atom_site_type_symbol
_atom_site_label
_atom_site_fract_x
_atom_site_fract_y
_atom_site_fract_z
_atom_site_U_iso_or_equiv
_atom_site_adp_type
_atom_site_calc_flag
_atom_site_occupancy
C C1 0.5885(4) -0.2288(3) 0.14363(14) 0.0804(10) Uani d 1
H H1A 0.514327 -0.280308 0.142339 0.121 Uiso calc 1
H H1B 0.654138 -0.251852 0.168181 0.121 Uiso calc 1
H H1C 0.632203 -0.225022 0.111588 0.121 Uiso calc 1
C C2 0.5343(3) -0.1192(2) 0.15724(10) 0.0569(7) Uani d 1
C C3 0.5935(3) 0.0648(2) 0.17617(11) 0.0562(7) Uani d 1
H H3 0.510928 0.060747 0.196949 0.067 Uiso calc 1
C C4 0.7087(3) 0.1118(2) 0.20652(10) 0.0531(7) Uani d 1
H H4A 0.792035 0.111983 0.186720 0.064 Uiso calc 1
H H4B 0.724397 0.065947 0.235463 0.064 Uiso calc 1
C C5 0.6772(3) 0.2288(2) 0.22377(10) 0.0525(6) Uani d 1
H H5 0.596371 0.224091 0.245403 0.063 Uiso calc 1
C C6 0.7930(3) 0.2760(2) 0.25562(10) 0.0537(7) Uani d 1
H H6A 0.756985 0.337167 0.274516 0.064 Uiso calc 1
H H6B 0.821930 0.220786 0.279329 0.064 Uiso calc 1
C C7 0.9172(3) 0.3142(2) 0.22703(9) 0.0478(6) Uani d 1
H H7 0.977081 0.355780 0.249454 0.057 Uiso calc 1
C C8 0.8814(2) 0.38515(19) 0.18193(9) 0.0434(5) Uani d 1
H H8 0.843531 0.453879 0.194652 0.052 Uiso calc 1
C C9 0.7693(2) 0.33099(19) 0.14966(9) 0.0411(5) Uani d 1
H H9 0.806441 0.260379 0.138980 0.049 Uiso calc 1
C C10 0.6379(2) 0.3056(2) 0.18003(9) 0.0478(6) Uani d 1
C C11 0.5276(3) 0.2487(2) 0.14848(11) 0.0558(7) Uani d 1
H H11A 0.443514 0.245243 0.167790 0.067 Uiso calc 1
H H11B 0.509348 0.293326 0.119328 0.067 Uiso calc 1
C C12 0.5635(3) 0.1341(2) 0.13123(11) 0.0575(7) Uani d 1
H H12A 0.487508 0.103252 0.112626 0.069 Uiso calc 1
H H12B 0.643219 0.136406 0.109581 0.069 Uiso calc 1
C C13 0.5717(3) 0.4105(2) 0.20055(12) 0.0648(8) Uani d 1
H H13A 0.543922 0.456342 0.173301 0.097 Uiso calc 1
H H13B 0.636889 0.448861 0.220882 0.097 Uiso calc 1
H H13C 0.492849 0.391832 0.220257 0.097 Uiso calc 1
C C14 1.1101(3) 0.1914(2) 0.22900(12) 0.0594(7) Uani d 1
C C15 1.1751(3) 0.1001(3) 0.20203(15) 0.0837(10) Uani d 1
H H15A 1.256589 0.077791 0.219362 0.125 Uiso calc 1
H H15B 1.198688 0.123184 0.168920 0.125 Uiso calc 1
H H15C 1.112209 0.039843 0.200255 0.125 Uiso calc 1
C C16 1.0058(2) 0.41322(18) 0.15097(9) 0.0433(6) Uani d 1
H H16 1.042056 0.344005 0.138204 0.052 Uiso calc 1
C C17 0.9756(2) 0.48537(17) 0.10507(9) 0.0411(6) Uani d 1
C C18 0.8705(2) 0.42596(18) 0.07285(9) 0.0421(5) Uani d 1
H H18 0.846058 0.471411 0.044118 0.051 Uiso calc 1
C C19 0.7419(2) 0.3965(2) 0.10197(9) 0.0477(6) Uani d 1
H H19A 0.681662 0.354363 0.080561 0.057 Uiso calc 1
H H19B 0.694182 0.463297 0.110802 0.057 Uiso calc 1
C C20 0.8925(3) 0.2823(2) 0.01253(11) 0.0560(7) Uani d 1
C C21 0.9587(4) 0.1752(3) 0.00386(14) 0.0862(11) Uani d 1
H H21A 0.932733 0.148005 -0.028358 0.129 Uiso calc 1
H H21B 0.929786 0.124532 0.029090 0.129 Uiso calc 1
H H21C 1.056636 0.183456 0.005232 0.129 Uiso calc 1
C C22 1.1252(3) 0.4716(2) 0.17613(10) 0.0572(7) Uani d 1
H H22A 1.182561 0.420249 0.194105 0.069 Uiso calc 1
H H22B 1.092184 0.526641 0.199237 0.069 Uiso calc 1
C C23 1.2048(3) 0.5244(2) 0.13309(11) 0.0593(7) Uani d 1
H H23A 1.296103 0.493308 0.130752 0.071 Uiso calc 1
H H23B 1.213277 0.602487 0.138439 0.071 Uiso calc 1
C C24 0.9133(3) 0.5965(2) 0.11969(10) 0.0537(7) Uani d 1
H H24A 0.879219 0.632484 0.090400 0.081 Uiso calc 1
H H24B 0.982551 0.640979 0.135032 0.081 Uiso calc 1
H H24C 0.839266 0.585249 0.142751 0.081 Uiso calc 1
C C25 1.1229(2) 0.50142(19) 0.08477(10) 0.0454(6) Uani d 1
H H25 1.153732 0.430461 0.072099 0.054 Uiso calc 1
C C26 1.0909(3) 0.5427(3) -0.00699(11) 0.0765(9) Uani d 1
H H26A 1.102330 0.598079 -0.032011 0.115 Uiso calc 1
H H26B 0.995312 0.525056 -0.003841 0.115 Uiso calc 1
H H26C 1.141134 0.478570 -0.016476 0.115 Uiso calc 1
C C27 1.1448(3) 0.5849(2) 0.04282(10) 0.0505(6) Uani d 1
H H27 1.092447 0.650629 0.051362 0.061 Uiso calc 1
C C28 1.2958(3) 0.6182(2) 0.03765(12) 0.0602(7) Uani d 1
H H28A 1.329722 0.641000 0.070015 0.072 Uiso calc 1
H H28B 1.348602 0.554880 0.027381 0.072 Uiso calc 1
C C29 1.3199(3) 0.7103(2) 0.00028(12) 0.0654(8) Uani d 1
H H29A 1.416761 0.728445 0.000017 0.078 Uiso calc 1
H H29B 1.295639 0.684623 -0.032781 0.078 Uiso calc 1
C C30 1.2399(3) 0.8103(2) 0.01140(12) 0.0578(7) Uani d 1
C C31 1.1945(3) 0.9435(3) 0.07318(14) 0.0818(10) Uani d 1
H H31A 1.254016 0.984853 0.095180 0.098 Uiso calc 1
H H31B 1.175473 0.988237 0.044156 0.098 Uiso calc 1
C C32 1.0680(4) 0.9200(3) 0.09856(15) 0.0825(10) Uani d 1
C C33 0.9674(5) 0.9057(4) 0.1203(2) 0.129(2) Uani d 1
H H33 0.886332 0.894184 0.137835 0.155 Uiso calc 1
O O1 0.4159(2) -0.09753(19) 0.16330(9) 0.0834(7) Uani d 1
O O2 0.63337(18) -0.04528(15) 0.16157(8) 0.0655(5) Uani d 1
O O3 0.99245(17) 0.22008(13) 0.20794(6) 0.0498(4) Uani d 1
O O4 1.1558(3) 0.2353(2) 0.26508(11) 0.1107(9) Uani d 1
O O5 0.8116(3) 0.3256(2) -0.01447(8) 0.0902(7) Uani d 1
O O6 0.93469(17) 0.32513(13) 0.05577(6) 0.0472(4) Uani d 1
O O7 1.1635(3) 0.8556(2) -0.01680(9) 0.0875(7) Uani d 1
O O8 1.2641(2) 0.84560(17) 0.05769(9) 0.0721(6) Uani d 1

loop_
_atom_site_aniso_label
_atom_site_aniso_U_11
_atom_site_aniso_U_22
_atom_site_aniso_U_33
_atom_site_aniso_U_12
_atom_site_aniso_U_13
_atom_site_aniso_U_23
C1 0.087(2) 0.0656(18) 0.089(2) -0.0076(17) -0.005(2) -0.0035(18)
C2 0.0585(18) 0.0649(17) 0.0474(17) -0.0133(14) 0.0018(13) 0.0045(14)
C3 0.0453(14) 0.0542(15) 0.0689(19) 0.0010(12) 0.0087(13) 0.0061(14)
C4 0.0492(14) 0.0542(15) 0.0560(17) 0.0034(12) -0.0039(12) 0.0117(13)
C5 0.0479(14) 0.0641(16) 0.0456(15) 0.0061(12) 0.0075(12) 0.0055(13)
C6 0.0597(16) 0.0596(15) 0.0417(15) 0.0102(13) -0.0011(13) 0.0040(13)
C7 0.0532(14) 0.0489(13) 0.0414(14) 0.0091(12) -0.0075(12) -0.0034(12)
C8 0.0453(13) 0.0436(12) 0.0413(14) 0.0087(11) -0.0081(11) -0.0021(11)
C9 0.0394(12) 0.0436(12) 0.0402(13) 0.0068(10) -0.0050(10) -0.0004(11)
C10 0.0412(13) 0.0561(14) 0.0461(15) 0.0091(11) 0.0010(11) 0.0015(12)
C11 0.0397(13) 0.0681(17) 0.0594(17) 0.0019(12) -0.0002(12) 0.0125(14)
C12 0.0407(13) 0.0712(18) 0.0606(18) -0.0093(13) -0.0038(13) -0.0021(15)
C13 0.0562(15) 0.0718(18) 0.0662(19) 0.0211(14) 0.0042(14) 0.0016(15)
C14 0.0479(15) 0.0650(17) 0.0654(19) 0.0055(13) -0.0097(14) 0.0143(15)
C15 0.0627(19) 0.071(2) 0.117(3) 0.0238(16) 0.0014(19) 0.009(2)
C16 0.0435(12) 0.0402(12) 0.0462(15) 0.0040(10) -0.0110(11) -0.0001(11)
C17 0.0444(13) 0.0359(12) 0.0429(14) 0.0041(10) -0.0081(11) 0.0013(11)
C18 0.0446(12) 0.0406(12) 0.0412(14) 0.0072(11) -0.0072(11) 0.0024(11)
C19 0.0404(13) 0.0555(14) 0.0473(15) 0.0059(11) -0.0097(11) 0.0014(12)
C20 0.0538(16) 0.0635(16) 0.0508(17) -0.0136(14) 0.0042(14) -0.0096(14)
C21 0.087(2) 0.077(2) 0.094(3) -0.0103(19) 0.015(2) -0.035(2)
C22 0.0571(15) 0.0578(15) 0.0567(17) -0.0071(13) -0.0207(14) 0.0036(13)
C23 0.0510(15) 0.0601(16) 0.0667(19) -0.0063(13) -0.0138(14) 0.0076(14)
C24 0.0626(16) 0.0436(14) 0.0550(17) 0.0087(12) -0.0034(13) 0.0013(12)
C25 0.0452(13) 0.0393(12) 0.0515(15) 0.0011(11) -0.0061(12) -0.0020(11)
C26 0.087(2) 0.087(2) 0.0558(19) -0.0230(19) -0.0046(17) 0.0114(17)
C27 0.0500(14) 0.0440(13) 0.0574(17) -0.0007(11) -0.0002(12) 0.0040(12)
C28 0.0497(15) 0.0532(15) 0.078(2) 0.0049(12) 0.0063(14) 0.0024(15)
C29 0.0563(17) 0.0644(17) 0.075(2) -0.0052(14) 0.0220(15) -0.0002(16)
C30 0.0508(16) 0.0577(16) 0.065(2) -0.0120(14) 0.0117(14) 0.0120(15)
C31 0.083(2) 0.0592(18) 0.104(3) 0.0011(17) 0.021(2) -0.0128(19)
C32 0.069(2) 0.079(2) 0.099(3) -0.0073(18) 0.008(2) -0.031(2)
C33 0.091(3) 0.142(4) 0.154(5) -0.037(3) 0.039(3) -0.074(3)
O1 0.0550(13) 0.0956(16) 0.0996(18) -0.0194(11) 0.0163(12) -0.0127(13)
O2 0.0462(10) 0.0583(11) 0.0920(15) -0.0041(9) 0.0068(10) -0.0036(10)
O3 0.0472(9) 0.0511(9) 0.0512(10) 0.0094(8) -0.0096(8) 0.0028(8)
O4 0.0982(18) 0.128(2) 0.106(2) 0.0338(16) -0.0610(17) -0.0203(18)
O5 0.1014(18) 0.1056(17) 0.0635(14) 0.0045(15) -0.0307(14) -0.0190(14)
O6 0.0518(9) 0.0449(9) 0.0449(10) -0.0001(8) -0.0045(8) -0.0066(8)
O7 0.0863(16) 0.0937(17) 0.0826(16) 0.0075(14) -0.0046(14) 0.0205(14)
O8 0.0758(13) 0.0678(13) 0.0728(14) 0.0079(11) 0.0006(11) -0.0074(11)

loop_
_atom_type_symbol
_atom_type_description
_atom_type_scat_dispersion_real
_atom_type_scat_dispersion_imag
_atom_type_scat_source
C C 0.0033 0.0016 'International Tables Vol C Tables 4.2.6.8 and 6.1.1.4'
H H 0.0000 0.0000 'International Tables Vol C Tables 4.2.6.8 and 6.1.1.4'
O O 0.0106 0.0060 'International Tables Vol C Tables 4.2.6.8 and 6.1.1.4'

loop_
_geom_angle_atom_site_label_1
_geom_angle_atom_site_label_2
_geom_angle_atom_site_label_3
_geom_angle
C2 C1 H1A 109.5
C2 C1 H1B 109.5
H1A C1 H1B 109.5
C2 C1 H1C 109.5
H1A C1 H1C 109.5
H1B C1 H1C 109.5
O1 C2 O2 122.6(3)
O1 C2 C1 125.2(3)
O2 C2 C1 112.2(3)
O2 C3 C4 107.5(2)
O2 C3 C12 111.0(2)
C4 C3 C12 111.3(2)
O2 C3 H3 109.0
C4 C3 H3 109.0
C12 C3 H3 109.0
C3 C4 C5 111.8(2)
C3 C4 H4A 109.3
C5 C4 H4A 109.3
C3 C4 H4B 109.3
C5 C4 H4B 109.3
H4A C4 H4B 107.9
C6 C5 C4 111.9(2)
C6 C5 C10 112.0(2)
C4 C5 C10 112.8(2)
C6 C5 H5 106.5
C4 C5 H5 106.5
C10 C5 H5 106.5
C7 C6 C5 115.2(2)
C7 C6 H6A 108.5
C5 C6 H6A 108.5
C7 C6 H6B 108.5
C5 C6 H6B 108.5
H6A C6 H6B 107.5
O3 C7 C6 109.7(2)
O3 C7 C8 106.60(19)
C6 C7 C8 113.3(2)
O3 C7 H7 109.1
C6 C7 H7 109.1
C8 C7 H7 109.1
C16 C8 C7 112.40(19)
C16 C8 C9 110.94(19)
C7 C8 C9 111.19(19)
C16 C8 H8 107.3
C7 C8 H8 107.3
C9 C8 H8 107.3
C19 C9 C8 111.49(19)
C19 C9 C10 113.55(19)
C8 C9 C10 112.09(19)
C19 C9 H9 106.4
C8 C9 H9 106.4
C10 C9 H9 106.4
C11 C10 C13 106.4(2)
C11 C10 C9 112.3(2)
C13 C10 C9 111.6(2)
C11 C10 C5 108.3(2)
C13 C10 C5 109.8(2)
C9 C10 C5 108.37(19)
C12 C11 C10 115.2(2)
C12 C11 H11A 108.5
C10 C11 H11A 108.5
C12 C11 H11B 108.5
C10 C11 H11B 108.5
H11A C11 H11B 107.5
C3 C12 C11 108.8(2)
C3 C12 H12A 109.9
C11 C12 H12A 109.9
C3 C12 H12B 109.9
C11 C12 H12B 109.9
H12A C12 H12B 108.3
C10 C13 H13A 109.5
C10 C13 H13B 109.5
H13A C13 H13B 109.5
C10 C13 H13C 109.5
H13A C13 H13C 109.5
H13B C13 H13C 109.5
O4 C14 O3 123.3(3)
O4 C14 C15 125.4(3)
O3 C14 C15 111.3(3)
C14 C15 H15A 109.5
C14 C15 H15B 109.5
H15A C15 H15B 109.5
C14 C15 H15C 109.5
H15A C15 H15C 109.5
H15B C15 H15C 109.5
C8 C16 C22 118.5(2)
C8 C16 C17 114.59(19)
C22 C16 C17 103.31(19)
C8 C16 H16 106.6
C22 C16 H16 106.6
C17 C16 H16 106.6
C18 C17 C24 107.54(19)
C18 C17 C16 107.88(18)
C24 C17 C16 112.2(2)
C18 C17 C25 118.9(2)
C24 C17 C25 110.05(19)
C16 C17 C25 100.16(18)
O6 C18 C19 108.32(18)
O6 C18 C17 107.13(17)
C19 C18 C17 112.0(2)
O6 C18 H18 109.8
C19 C18 H18 109.8
C17 C18 H18 109.8
C18 C19 C9 114.15(19)
C18 C19 H19A 108.7
C9 C19 H19A 108.7
C18 C19 H19B 108.7
C9 C19 H19B 108.7
H19A C19 H19B 107.6
O5 C20 O6 123.6(3)
O5 C20 C21 125.9(3)
O6 C20 C21 110.5(3)
C20 C21 H21A 109.5
C20 C21 H21B 109.5
H21A C21 H21B 109.5
C20 C21 H21C 109.5
H21A C21 H21C 109.5
H21B C21 H21C 109.5
C16 C22 C23 104.5(2)
C16 C22 H22A 110.8
C23 C22 H22A 110.8
C16 C22 H22B 110.8
C23 C22 H22B 110.8
H22A C22 H22B 108.9
C22 C23 C25 107.0(2)
C22 C23 H23A 110.3
C25 C23 H23A 110.3
C22 C23 H23B 110.3
C25 C23 H23B 110.3
H23A C23 H23B 108.6
C17 C24 H24A 109.5
C17 C24 H24B 109.5
H24A C24 H24B 109.5
C17 C24 H24C 109.5
H24A C24 H24C 109.5
H24B C24 H24C 109.5
C27 C25 C23 114.9(2)
C27 C25 C17 118.1(2)
C23 C25 C17 101.9(2)
C27 C25 H25 107.1
C23 C25 H25 107.1
C17 C25 H25 107.1
C27 C26 H26A 109.5
C27 C26 H26B 109.5
H26A C26 H26B 109.5
C27 C26 H26C 109.5
H26A C26 H26C 109.5
H26B C26 H26C 109.5
C26 C27 C28 109.9(2)
C26 C27 C25 111.6(2)
C28 C27 C25 112.1(2)
C26 C27 H27 107.6
C28 C27 H27 107.6
C25 C27 H27 107.6
C29 C28 C27 113.8(2)
C29 C28 H28A 108.8
C27 C28 H28A 108.8
C29 C28 H28B 108.8
C27 C28 H28B 108.8
H28A C28 H28B 107.7
C30 C29 C28 113.4(2)
C30 C29 H29A 108.9
C28 C29 H29A 108.9
C30 C29 H29B 108.9
C28 C29 H29B 108.9
H29A C29 H29B 107.7
O7 C30 O8 123.2(3)
O7 C30 C29 125.6(3)
O8 C30 C29 111.2(3)
C32 C31 O8 112.0(3)
C32 C31 H31A 109.2
O8 C31 H31A 109.2
C32 C31 H31B 109.2
O8 C31 H31B 109.2
H31A C31 H31B 107.9
C33 C32 C31 176.6(4)
C32 C33 H33 180.0
C2 O2 C3 117.4(2)
C14 O3 C7 119.6(2)
C20 O6 C18 118.2(2)
C30 O8 C31 117.0(3)

loop_
_geom_bond_atom_site_label_1
_geom_bond_atom_site_label_2
_geom_bond_distance
C1 C2 1.488(4)
C1 H1A 0.9600
C1 H1B 0.9600
C1 H1C 0.9600
C2 O1 1.194(3)
C2 O2 1.328(3)
C3 O2 1.456(3)
C3 C4 1.501(4)
C3 C12 1.503(4)
C3 H3 0.9800
C4 C5 1.536(4)
C4 H4A 0.9700
C4 H4B 0.9700
C5 C6 1.529(4)
C5 C10 1.552(4)
C5 H5 0.9800
C6 C7 1.507(4)
C6 H6A 0.9700
C6 H6B 0.9700
C7 O3 1.459(3)
C7 C8 1.529(3)
C7 H7 0.9800
C8 C16 1.509(3)
C8 C9 1.543(3)
C8 H8 0.9800
C9 C19 1.533(3)
C9 C10 1.549(3)
C9 H9 0.9800
C10 C11 1.535(4)
C10 C13 1.539(4)
C11 C12 1.518(4)
C11 H11A 0.9700
C11 H11B 0.9700
C12 H12A 0.9700
C12 H12B 0.9700
C13 H13A 0.9600
C13 H13B 0.9600
C13 H13C 0.9600
C14 O4 1.193(4)
C14 O3 1.325(3)
C14 C15 1.475(4)
C15 H15A 0.9600
C15 H15B 0.9600
C15 H15C 0.9600
C16 C22 1.523(3)
C16 C17 1.543(3)
C16 H16 0.9800
C17 C18 1.524(3)
C17 C24 1.540(3)
C17 C25 1.548(3)
C18 O6 1.458(3)
C18 C19 1.520(3)
C18 H18 0.9800
C19 H19A 0.9700
C19 H19B 0.9700
C20 O5 1.195(3)
C20 O6 1.337(3)
C20 C21 1.480(4)
C21 H21A 0.9600
C21 H21B 0.9600
C21 H21C 0.9600
C22 C23 1.534(4)
C22 H22A 0.9700
C22 H22B 0.9700
C23 C25 1.548(4)
C23 H23A 0.9700
C23 H23B 0.9700
C24 H24A 0.9600
C24 H24B 0.9600
C24 H24C 0.9600
C25 C27 1.535(3)
C25 H25 0.9800
C26 C27 1.526(4)
C26 H26A 0.9600
C26 H26B 0.9600
C26 H26C 0.9600
C27 C28 1.533(4)
C27 H27 0.9800
C28 C29 1.527(4)
C28 H28A 0.9700
C28 H28B 0.9700
C29 C30 1.482(4)
C29 H29A 0.9700
C29 H29B 0.9700
C30 O7 1.197(3)
C30 O8 1.336(4)
C31 C32 1.437(5)
C31 O8 1.438(4)
C31 H31A 0.9700
C31 H31B 0.9700
C32 C33 1.154(5)
C33 H33 0.9300

loop_
_geom_hbond_atom_site_label_D
_geom_hbond_atom_site_label_H
_geom_hbond_atom_site_label_A
_geom_hbond_site_symmetry_A
_geom_hbond_distance_DH
_geom_hbond_distance_HA
_geom_hbond_distance_DA
_geom_hbond_angle_DHA
C1 H1B O4 4_745 0.96 2.58 3.521(5) 166
C6 H6A O1 4_655 0.97 2.50 3.357(4) 147
C21 H21C O5 3_555 0.96 2.50 3.450(5) 171

loop_
_geom_torsion_atom_site_label_1
_geom_torsion_atom_site_label_2
_geom_torsion_atom_site_label_3
_geom_torsion_atom_site_label_4
_geom_torsion
O2 C3 C4 C5 179.8(2)
C12 C3 C4 C5 58.0(3)
C3 C4 C5 C6 178.8(2)
C3 C4 C5 C10 -53.8(3)
C4 C5 C6 C7 77.4(3)
C10 C5 C6 C7 -50.4(3)
C5 C6 C7 O3 -71.7(3)
C5 C6 C7 C8 47.3(3)
O3 C7 C8 C16 -53.6(2)
C6 C7 C8 C16 -174.3(2)
O3 C7 C8 C9 71.4(2)
C6 C7 C8 C9 -49.3(3)
C16 C8 C9 C19 -49.1(2)
C7 C8 C9 C19 -174.9(2)
C16 C8 C9 C10 -177.62(19)
C7 C8 C9 C10 56.5(2)
C19 C9 C10 C11 54.2(3)
C8 C9 C10 C11 -178.35(18)
C19 C9 C10 C13 -65.2(3)
C8 C9 C10 C13 62.3(3)
C19 C9 C10 C5 173.8(2)
C8 C9 C10 C5 -58.7(2)
C6 C5 C10 C11 176.7(2)
C4 C5 C10 C11 49.3(3)
C6 C5 C10 C13 -67.5(3)
C4 C5 C10 C13 165.1(2)
C6 C5 C10 C9 54.5(3)
C4 C5 C10 C9 -72.8(3)
C13 C10 C11 C12 -170.7(2)
C9 C10 C11 C12 67.0(3)
C5 C10 C11 C12 -52.7(3)
O2 C3 C12 C11 -178.0(2)
C4 C3 C12 C11 -58.3(3)
C10 C11 C12 C3 57.6(3)
C7 C8 C16 C22 -57.2(3)
C9 C8 C16 C22 177.6(2)
C7 C8 C16 C17 -179.65(19)
C9 C8 C16 C17 55.2(2)
C8 C16 C17 C18 -57.6(2)
C22 C16 C17 C18 172.10(19)
C8 C16 C17 C24 60.7(3)
C22 C16 C17 C24 -69.6(2)
C8 C16 C17 C25 177.35(19)
C22 C16 C17 C25 47.1(2)
C24 C17 C18 O6 175.33(19)
C16 C17 C18 O6 -63.5(2)
C25 C17 C18 O6 49.5(3)
C24 C17 C18 C19 -66.0(2)
C16 C17 C18 C19 55.2(2)
C25 C17 C18 C19 168.15(19)
O6 C18 C19 C9 63.7(3)
C17 C18 C19 C9 -54.3(3)
C8 C9 C19 C18 49.9(3)
C10 C9 C19 C18 177.7(2)
C8 C16 C22 C23 -159.5(2)
C17 C16 C22 C23 -31.6(3)
C16 C22 C23 C25 3.9(3)
C22 C23 C25 C27 154.0(2)
C22 C23 C25 C17 25.0(3)
C18 C17 C25 C27 72.5(3)
C24 C17 C25 C27 -52.1(3)
C16 C17 C25 C27 -170.4(2)
C18 C17 C25 C23 -160.6(2)
C24 C17 C25 C23 74.8(2)
C16 C17 C25 C23 -43.5(2)
C23 C25 C27 C26 165.7(2)
C17 C25 C27 C26 -73.9(3)
C23 C25 C27 C28 41.9(3)
C17 C25 C27 C28 162.3(2)
C26 C27 C28 C29 61.6(3)
C25 C27 C28 C29 -173.6(2)
C27 C28 C29 C30 56.5(4)
C28 C29 C30 O7 -125.2(3)
C28 C29 C30 O8 55.2(3)
O1 C2 O2 C3 2.4(4)
C1 C2 O2 C3 -178.3(3)
C4 C3 O2 C2 147.4(2)
C12 C3 O2 C2 -90.6(3)
O4 C14 O3 C7 4.2(4)
C15 C14 O3 C7 -175.6(2)
C6 C7 O3 C14 -106.3(2)
C8 C7 O3 C14 130.8(2)
O5 C20 O6 C18 5.1(4)
C21 C20 O6 C18 -174.3(2)
C19 C18 O6 C20 86.6(2)
C17 C18 O6 C20 -152.3(2)
O7 C30 O8 C31 -0.6(4)
C29 C30 O8 C31 179.1(2)
C32 C31 O8 C30 93.7(4)

_cod_database_fobs_code 1546638
